data_7118701
loop_
_publ_author_name
'Jeannin, Olivier'
'Canadell, Enric'
'Auban-Senzier, Pascale'
'Fourmigu\'e, Marc'

_publ_section_title
;
 Correlating conduction properties with the molecular symmetry:
 segregation of Z and E isomers in the charge-assisted, halogen-bonded
 cocrystal [(Z,E)-Me2I2TTF]2Br.
;
_journal_issue 2
_journal_name_full 'Chemical communications (Cambridge, England)'
_journal_page_first 308
_journal_page_last 311
_journal_paper_doi 10.1039/c5cc08176a
_journal_volume 52
_journal_year 2016
_chemical_compound_source 'synthesis as described'
_chemical_formula_moiety 'C8 H6 I2 S4'
_chemical_formula_sum 'C8 H6 I2 S4'
_chemical_formula_weight 484.17
_chemical_name_systematic (E)-Me2I2TTF
_space_group_IT_number 14
_symmetry_cell_setting monoclinic
_symmetry_Int_Tables_number 14
_symmetry_space_group_name_Hall '-P 2yn'
_symmetry_space_group_name_H-M 'P 1 21/n 1'
_atom_sites_solution_hydrogens geom
_audit_conform_dict_location ftp://ftp.iucr.org/pub/cif_core.dic
_audit_conform_dict_name cif_core.dic
_audit_conform_dict_version 2.4.3
_audit_creation_date 2015-09-30T10:23:02-00:00
_audit_creation_method 'WinGX routine CIF_UPDATE'
_audit_update_record
;
2015-09-30 deposited with the CCDC.
2015-10-20 downloaded from the CCDC.
;
_cell_angle_alpha 90
_cell_angle_beta 96.285(2)
_cell_angle_gamma 90
_cell_formula_units_Z 2
_cell_length_a 6.2612(3)
_cell_length_b 15.4368(8)
_cell_length_c 6.6118(4)
_cell_measurement_reflns_used 4515
_cell_measurement_temperature 150(2)
_cell_measurement_theta_max 27.49
_cell_measurement_theta_min 3.1
_cell_measurement_wavelength 0.71073
_cell_volume 635.21(6)
_computing_cell_refinement 'Bruker APEX2 (Bruker, 2006)'
_computing_data_collection 'Bruker APEX2 (Bruker, 2006)'
_computing_data_reduction 'Bruker APEX2 (Bruker, 2006)'
_computing_molecular_graphics 'Ortep-3 for Windows (Farrugia, 1997)'
_computing_publication_material 'WinGX publication routines (Farrugia, 1999)'
_computing_structure_refinement 'SHELXL-2014/7 (Sheldrick, 2014)'
_computing_structure_solution 'SIR-92 (Altomare et al., 1994)'
_diffrn_ambient_temperature 150(2)
_diffrn_detector 'CCD plate'
_diffrn_measured_fraction_theta_full 1
_diffrn_measured_fraction_theta_max 0.999
_diffrn_measurement_device_type 'APEXII, Bruker-AXS'
_diffrn_measurement_method 'CCD rotation images, thick slices'
_diffrn_orient_matrix_UB_11 -0.103759
_diffrn_orient_matrix_UB_12 0.013778
_diffrn_orient_matrix_UB_13 0.100156
_diffrn_orient_matrix_UB_21 -0.097187
_diffrn_orient_matrix_UB_22 -0.047203
_diffrn_orient_matrix_UB_23 -0.058668
_diffrn_orient_matrix_UB_31 0.07488
_diffrn_orient_matrix_UB_32 -0.042173
_diffrn_orient_matrix_UB_33 0.098385
_diffrn_radiation_probe x-ray
_diffrn_radiation_source 'fine-focus sealed tube'
_diffrn_radiation_type MoK\a
_diffrn_radiation_wavelength 0.71073
_diffrn_reflns_av_R_equivalents 0.0446
_diffrn_reflns_av_unetI/netI 0.0391
_diffrn_reflns_laue_measured_fraction_full 1
_diffrn_reflns_laue_measured_fraction_max 0.999
_diffrn_reflns_limit_h_max 8
_diffrn_reflns_limit_h_min -8
_diffrn_reflns_limit_k_max 17
_diffrn_reflns_limit_k_min -20
_diffrn_reflns_limit_l_max 8
_diffrn_reflns_limit_l_min -7
_diffrn_reflns_number 5319
_diffrn_reflns_point_group_measured_fraction_full 1
_diffrn_reflns_point_group_measured_fraction_max 0.999
_diffrn_reflns_theta_full 25.242
_diffrn_reflns_theta_max 27.52
_diffrn_reflns_theta_min 2.639
_diffrn_standards_number 0
_exptl_absorpt_coefficient_mu 5.568
_exptl_absorpt_correction_T_max 0.513
_exptl_absorpt_correction_T_min 0.155
_exptl_absorpt_correction_type multi-scan
_exptl_absorpt_process_details
;
  [Sheldrick, G.M. (2002). SADABS Bruker AXS Inc., Madison, Wisconsin, USA]
;
_exptl_crystal_colour orange
_exptl_crystal_density_diffrn 2.531
_exptl_crystal_density_method 'not measured'
_exptl_crystal_description plate
_exptl_crystal_F_000 448
_exptl_crystal_recrystallization_method 'Re-crystallisation from solvent: '
_exptl_crystal_size_max 0.24
_exptl_crystal_size_mid 0.22
_exptl_crystal_size_min 0.08
_refine_diff_density_max 1.156
_refine_diff_density_min -1.666
_refine_diff_density_rms 0.183
_refine_ls_extinction_method none
_refine_ls_goodness_of_fit_ref 1.177
_refine_ls_hydrogen_treatment constr
_refine_ls_matrix_type full
_refine_ls_number_constraints 0
_refine_ls_number_parameters 71
_refine_ls_number_reflns 1459
_refine_ls_number_restraints 4
_refine_ls_restrained_S_all 1.177
_refine_ls_R_factor_all 0.0388
_refine_ls_R_factor_gt 0.0374
_refine_ls_shift/su_max 0
_refine_ls_shift/su_mean 0
_refine_ls_structure_factor_coef Fsqd
_refine_ls_weighting_details 'w=1/[\s^2^(Fo^2^)+6.6972P] where P=(Fo^2^+2Fc^2^)/3'
_refine_ls_weighting_scheme calc
_refine_ls_wR_factor_gt 0.0923
_refine_ls_wR_factor_ref 0.0931
_reflns_Friedel_coverage 0
_reflns_number_gt 1404
_reflns_number_total 1459
_reflns_threshold_expression 'I > 2\s(I)'
_cod_data_source_file c5cc08176a2.cif
_cod_data_source_block Me2I2TTF
_cod_original_sg_symbol_H-M 'P 21/n'
_cod_database_code 7118701

loop_
_symmetry_equiv_pos_as_xyz
'x, y, z'
'-x+1/2, y+1/2, -z+1/2'
'-x, -y, -z'
'x-1/2, -y-1/2, z-1/2'

loop_
_atom_site_label
_atom_site_type_symbol
_atom_site_fract_x
_atom_site_fract_y
_atom_site_fract_z
_atom_site_U_iso_or_equiv
_atom_site_adp_type
_atom_site_occupancy
_atom_site_site_symmetry_order
_atom_site_calc_flag
_atom_site_refinement_flags_posn
_atom_site_refinement_flags_adp
_atom_site_refinement_flags_occupancy
_atom_site_disorder_assembly
_atom_site_disorder_group
C1 C 0.9187(9) 0.0260(4) 0.5210(9) 0.0167(11) Uani 1 1 d . . . . .
C2 C 0.6097(8) 0.1372(4) 0.5009(9) 0.0163(11) Uani 1 1 d D . . . .
C3 C 0.5971(8) 0.0973(4) 0.6754(9) 0.0168(11) Uani 1 1 d D . . . .
S1 S 0.8163(2) 0.10934(10) 0.3554(2) 0.0212(3) Uani 1 1 d D . . . .
S2 S 0.7924(2) 0.01760(10) 0.7452(2) 0.0207(3) Uani 1 1 d . . . . .
C4A C 0.4236(10) 0.1136(4) 0.8296(9) 0.0145(11) Uani 0.9656(16) 1 d . . P A 1
H4A1 H 0.4523 0.0749 0.947 0.022 Uiso 0.9656(16) 1 calc R U P A 1
H4A2 H 0.4316 0.1739 0.8756 0.022 Uiso 0.9656(16) 1 calc R U P A 1
H4A3 H 0.2797 0.1018 0.7611 0.022 Uiso 0.9656(16) 1 calc R U P A 1
I1A I 0.40507(7) 0.23381(3) 0.37634(7) 0.02447(15) Uani 0.9656(16) 1 d . . P A 1
I1B I 0.3554(18) 0.1294(9) 0.8511(19) 0.02447(15) Uani 0.0344(16) 1 d D . P A 2
C4B C 0.451(6) 0.205(3) 0.418(7) 0.0145(11) Uani 0.0344(16) 1 d D . P A 2
H4B1 H 0.4904 0.2261 0.287 0.022 Uiso 0.0344(16) 1 calc R U P A 2
H4B2 H 0.3067 0.1798 0.3986 0.022 Uiso 0.0344(16) 1 calc R U P A 2
H4B3 H 0.4531 0.2535 0.514 0.022 Uiso 0.0344(16) 1 calc R U P A 2

loop_
_atom_site_aniso_label
_atom_site_aniso_U_11
_atom_site_aniso_U_22
_atom_site_aniso_U_33
_atom_site_aniso_U_23
_atom_site_aniso_U_13
_atom_site_aniso_U_12
C1 0.016(2) 0.016(2) 0.017(3) 0.002(2) -0.001(2) 0.001(2)
C2 0.012(2) 0.015(2) 0.022(3) -0.003(2) -0.001(2) 0.003(2)
C3 0.012(2) 0.017(3) 0.021(3) -0.004(2) -0.001(2) 0.002(2)
S1 0.0205(7) 0.0224(7) 0.0211(7) 0.0058(6) 0.0044(6) 0.0088(6)
S2 0.0218(7) 0.0209(7) 0.0198(7) 0.0042(5) 0.0044(6) 0.0071(6)
C4A 0.014(3) 0.015(3) 0.015(3) -0.005(2) 0.007(2) -0.001(2)
I1A 0.0224(2) 0.0218(2) 0.0285(3) 0.00215(16) -0.00023(16) 0.00897(16)
I1B 0.0224(2) 0.0218(2) 0.0285(3) 0.00215(16) -0.00023(16) 0.00897(16)
C4B 0.014(3) 0.015(3) 0.015(3) -0.005(2) 0.007(2) -0.001(2)

loop_
_atom_type_symbol
_atom_type_description
_atom_type_scat_dispersion_real
_atom_type_scat_dispersion_imag
_atom_type_scat_source
C C 0.0033 0.0016 'International Tables Vol C Tables 4.2.6.8 and 6.1.1.4'
H H 0 0 'International Tables Vol C Tables 4.2.6.8 and 6.1.1.4'
S S 0.1246 0.1234 'International Tables Vol C Tables 4.2.6.8 and 6.1.1.4'
I I -0.4742 1.8119 'International Tables Vol C Tables 4.2.6.8 and 6.1.1.4'

loop_
_geom_angle_atom_site_label_1
_geom_angle_atom_site_label_2
_geom_angle_atom_site_label_3
_geom_angle
_geom_angle_site_symmetry_1
C1 C1 S2 123.2(6) 3_756
C1 C1 S1 122.6(6) 3_756
S2 C1 S1 114.2(3) .
C3 C2 C4B 123.0(19) .
C3 C2 S1 119.1(4) .
C4B C2 S1 118.0(18) .
C3 C2 I1A 126.1(4) .
S1 C2 I1A 114.8(3) .
C2 C3 C4A 126.8(5) .
C2 C3 S2 116.7(4) .
C4A C3 S2 116.5(4) .
C2 C3 I1B 119.9(6) .
S2 C3 I1B 123.4(5) .
C2 S1 C1 94.5(3) .
C1 S2 C3 95.2(3) .
C3 C4A H4A1 109.5 .
C3 C4A H4A2 109.5 .
H4A1 C4A H4A2 109.5 .
C3 C4A H4A3 109.5 .
H4A1 C4A H4A3 109.5 .
H4A2 C4A H4A3 109.5 .
C2 C4B H4B1 109.5 .
C2 C4B H4B2 109.5 .
H4B1 C4B H4B2 109.5 .
C2 C4B H4B3 109.5 .
H4B1 C4B H4B3 109.5 .
H4B2 C4B H4B3 109.5 .

loop_
_geom_bond_atom_site_label_1
_geom_bond_atom_site_label_2
_geom_bond_distance
_geom_bond_site_symmetry_2
C1 C1 1.349(11) 3_756
C1 S2 1.760(6) .
C1 S1 1.764(6) .
C2 C3 1.318(8) .
C2 C4B 1.51(2) .
C2 S1 1.748(6) .
C2 I1A 2.077(5) .
C3 C4A 1.589(7) .
C3 S2 1.761(6) .
C3 I1B 2.066(2) .
C4A H4A1 0.98 .
C4A H4A2 0.98 .
C4A H4A3 0.98 .
C4B H4B1 0.98 .
C4B H4B2 0.98 .
C4B H4B3 0.98 .

loop_
_geom_torsion_atom_site_label_1
_geom_torsion_atom_site_label_2
_geom_torsion_atom_site_label_3
_geom_torsion_atom_site_label_4
_geom_torsion
_geom_torsion_site_symmetry_1
S1 C2 C3 C4A 179.6(4) .
I1A C2 C3 C4A 0.2(9) .
C4B C2 C3 S2 178(2) .
S1 C2 C3 S2 -0.5(7) .
I1A C2 C3 S2 -180.0(3) .
C4B C2 C3 I1B -1(2) .
S1 C2 C3 I1B 179.7(6) .
C3 C2 S1 C1 3.5(5) .
C4B C2 S1 C1 -175(2) .
I1A C2 S1 C1 -177.0(3) .
C1 C1 S1 C2 175.4(7) 3_756
S2 C1 S1 C2 -5.1(4) .
C1 C1 S2 C3 -175.6(7) 3_756
S1 C1 S2 C3 4.9(4) .
C2 C3 S2 C1 -2.7(5) .
C4A C3 S2 C1 177.1(4) .
I1B C3 S2 C1 177.0(6) .
